data_7220218
loop_
_publ_author_name
'Singh, Vinay Kumar'
'Verma, Sanjay Kumar'
'Kadu, Rahul Vilasrao'
'Mobin, Shaikh M.'

_publ_section_title
;
 Identification of unusual C--Cl&#x2022;&#x2022;&#x2022;\p contacts in
 2-(alkylamino)-3-chloro-1,4-naphthoquinones: Effect of N-substituents on
 crystal packings, fluorescence, redox and anti-microbial properties
;
_journal_name_full 'RSC Adv.'
_journal_paper_doi 10.1039/C5RA02295A
_journal_year 2015
_chemical_formula_moiety 'C16 H16 Cl N O2'
_chemical_formula_sum 'C16 H16 Cl N O2'
_chemical_formula_weight 289.76
_space_group_crystal_system triclinic
_space_group_IT_number 2
_space_group_name_Hall '-P 1'
_space_group_name_H-M_alt 'P -1'
_symmetry_space_group_name_Hall '-P 1'
_symmetry_space_group_name_H-M 'P -1'
_audit_creation_date 2014-02-04
_audit_creation_method
;
  Olex2 1.2
  (compiled Apr 23 2013 17:59:47, GUI svn.r4466)
;
_audit_update_record
;
2014-02-11 deposited with the CCDC.
2015-04-24 downloaded from the CCDC.
;
_cell_angle_alpha 92.178(10)
_cell_angle_beta 104.565(11)
_cell_angle_gamma 94.094(10)
_cell_formula_units_Z 2
_cell_length_a 8.1167(10)
_cell_length_b 8.3589(10)
_cell_length_c 10.5321(13)
_cell_measurement_temperature 293
_cell_volume 688.68(15)
_computing_molecular_graphics
;
O. V. Dolomanov, L. J. Bourhis, R. J. Gildea, J. A. K. Howard and H. Puschmann,
OLEX2: a complete structure solution, refinement and analysis program.
J. Appl. Cryst. (2009). 42, 339-341.
;
_computing_publication_material
;
O. V. Dolomanov, L. J. Bourhis, R. J. Gildea, J. A. K. Howard and H. Puschmann,
OLEX2: a complete structure solution, refinement and analysis program.
J. Appl. Cryst. (2009). 42, 339-341.
;
_computing_structure_refinement
;
olex2.refine (L.J. Bourhis, O.V. Dolomanov, R.J. Gildea, J.A.K. Howard,
H. Puschmann, in preparation, 2011)
;
_diffrn_ambient_temperature 293
_diffrn_measured_fraction_theta_full 0.9979
_diffrn_measured_fraction_theta_max 0.9979
_diffrn_radiation_wavelength 0.71073
_diffrn_reflns_av_R_equivalents 0.0438
_diffrn_reflns_av_unetI/netI 0.0466
_diffrn_reflns_limit_h_max 10
_diffrn_reflns_limit_h_min -10
_diffrn_reflns_limit_k_max 10
_diffrn_reflns_limit_k_min -10
_diffrn_reflns_limit_l_max 13
_diffrn_reflns_limit_l_min -13
_diffrn_reflns_number 5755
_diffrn_reflns_theta_full 25.0000
_diffrn_reflns_theta_max 25.00
_diffrn_reflns_theta_min 3.07
_exptl_absorpt_coefficient_mu 0.278
_exptl_crystal_colour reddish
_exptl_crystal_colour_modifier reddish
_exptl_crystal_density_diffrn 1.3972
_exptl_crystal_description needle
_exptl_crystal_F_000 304.4287
_exptl_crystal_size_max 0.23
_exptl_crystal_size_mid 0.18
_exptl_crystal_size_min 0.13
_refine_diff_density_max 0.3791
_refine_diff_density_min -0.3873
_refine_diff_density_rms 0.0771
_refine_ls_d_res_high 0.8409
_refine_ls_d_res_low 6.6341
_refine_ls_goodness_of_fit_ref 1.0392
_refine_ls_hydrogen_treatment mixed
_refine_ls_matrix_type full
_refine_ls_number_constraints 27
_refine_ls_number_parameters 180
_refine_ls_number_reflns 2429
_refine_ls_number_restraints 0
_refine_ls_restrained_S_all 1.0392
_refine_ls_R_factor_all 0.0786
_refine_ls_R_factor_gt 0.0637
_refine_ls_shift/su_max 0.0020
_refine_ls_shift/su_mean 0.0006
_refine_ls_structure_factor_coef Fsqd
_refine_ls_weighting_details 'w=1/[\s^2^(Fo^2^)+(0.1133P)^2^+0.0087P] where P=(Fo^2^+2Fc^2^)/3'
_refine_ls_weighting_scheme calc
_refine_ls_wR_factor_ref 0.1872
_reflns_Friedel_coverage 0.0
_reflns_limit_h_max 9
_reflns_limit_h_min -9
_reflns_limit_k_max 9
_reflns_limit_k_min -9
_reflns_limit_l_max 12
_reflns_limit_l_min 0
_reflns_number_gt 1846
_reflns_number_total 2429
_reflns_threshold_expression I>=2u(I)
_cod_data_source_file c5ra02295a2.cif
_cod_data_source_block msu002
_cod_database_code 7220218
_olex2_refinement_description
;
1. Fixed Uiso
 At 1.2 times of:
  All C(H) groups, All C(H,H) groups, All N(H) groups
2.a Ternary CH refined with riding coordinates:
 C11(H11)
2.b Secondary CH2 refined with riding coordinates:
 C12(H12a,H12b), C13(H13a,H13b), C14(H14a,H14b), C15(H15a,H15b), C16(H16a,H16b)
2.c Aromatic/amide H refined with riding coordinates:
 N1(H1), C7(H7), C8(H8), C9(H9), C10(H10)
;

loop_
_space_group_symop_id
_space_group_symop_operation_xyz
1 x,y,z
2 -x,-y,-z

loop_
_atom_site_label
_atom_site_type_symbol
_atom_site_fract_x
_atom_site_fract_y
_atom_site_fract_z
_atom_site_U_iso_or_equiv
_atom_site_adp_type
_atom_site_occupancy
_atom_site_refinement_flags_posn
Cl1 Cl 0.10426(9) 0.91944(9) 0.70764(7) 0.0700(3) Uani 1.000000 .
O1 O 0.3450(3) 0.5990(3) 0.3854(2) 0.0737(6) Uani 1.000000 .
O2 O -0.2008(3) 0.7922(3) 0.5233(2) 0.0767(7) Uani 1.000000 .
N1 N 0.4062(3) 0.7663(3) 0.6061(2) 0.0621(6) Uani 1.000000 .
H1 H 0.4740(3) 0.7208(3) 0.5678(2) 0.0745(8) Uiso 1.000000 R
C1 C 0.2194(3) 0.6438(3) 0.4137(3) 0.0551(7) Uani 1.000000 .
C2 C 0.2414(3) 0.7452(3) 0.5408(2) 0.0516(6) Uani 1.000000 .
C3 C 0.0973(3) 0.7954(3) 0.5699(2) 0.0538(7) Uani 1.000000 .
C4 C -0.0746(3) 0.7517(3) 0.4911(3) 0.0557(7) Uani 1.000000 .
C5 C -0.0964(3) 0.6518(3) 0.3659(3) 0.0538(7) Uani 1.000000 .
C6 C 0.0460(3) 0.6041(3) 0.3281(3) 0.0535(6) Uani 1.000000 .
C7 C 0.0240(4) 0.5143(3) 0.2102(3) 0.0640(7) Uani 1.000000 .
H7 H 0.1185(4) 0.4816(3) 0.1845(3) 0.0769(9) Uiso 1.000000 R
C8 C -0.1391(4) 0.4737(4) 0.1310(3) 0.0722(9) Uani 1.000000 .
H8 H -0.1538(4) 0.4148(4) 0.0517(3) 0.0866(10) Uiso 1.000000 R
C9 C -0.2787(4) 0.5203(4) 0.1694(3) 0.0726(9) Uani 1.000000 .
H9 H -0.3877(4) 0.4924(4) 0.1159(3) 0.0872(10) Uiso 1.000000 R
C10 C -0.2589(4) 0.6088(4) 0.2876(3) 0.0652(8) Uani 1.000000 .
H10 H -0.3541(4) 0.6388(4) 0.3137(3) 0.0782(9) Uiso 1.000000 R
C11 C 0.4913(3) 0.8533(3) 0.7312(3) 0.0562(7) Uani 1.000000 .
H11 H 0.4137(3) 0.8483(3) 0.7890(3) 0.0674(8) Uiso 1.000000 R
C12 C 0.5351(4) 1.0283(3) 0.7101(3) 0.0671(8) Uani 1.000000 .
H12a H 0.6096(4) 1.0352(3) 0.6512(3) 0.0805(9) Uiso 1.000000 R
H12b H 0.4316(4) 1.0779(3) 0.6701(3) 0.0805(9) Uiso 1.000000 R
C13 C 0.6241(4) 1.1174(4) 0.8417(3) 0.0723(8) Uani 1.000000 .
H13a H 0.6553(4) 1.2281(4) 0.8271(3) 0.0868(10) Uiso 1.000000 R
H13b H 0.5459(4) 1.1176(4) 0.8978(3) 0.0868(10) Uiso 1.000000 R
C14 C 0.7830(4) 1.0392(4) 0.9099(3) 0.0764(9) Uani 1.000000 .
H14a H 0.8668(4) 1.0507(4) 0.8588(3) 0.0917(11) Uiso 1.000000 R
H14b H 0.8320(4) 1.0935(4) 0.9956(3) 0.0917(11) Uiso 1.000000 R
C15 C 0.7427(4) 0.8626(4) 0.9262(3) 0.0727(8) Uani 1.000000 .
H15a H 0.8480(4) 0.8143(4) 0.9634(3) 0.0873(10) Uiso 1.000000 R
H15b H 0.6711(4) 0.8519(4) 0.9871(3) 0.0873(10) Uiso 1.000000 R
C16 C 0.6516(3) 0.7736(4) 0.7960(3) 0.0617(7) Uani 1.000000 .
H16a H 0.6210(3) 0.6629(4) 0.8109(3) 0.0741(9) Uiso 1.000000 R
H16b H 0.7276(3) 0.7736(4) 0.7381(3) 0.0741(9) Uiso 1.000000 R

loop_
_atom_site_aniso_label
_atom_site_aniso_U_11
_atom_site_aniso_U_22
_atom_site_aniso_U_33
_atom_site_aniso_U_12
_atom_site_aniso_U_13
_atom_site_aniso_U_23
Cl1 0.0665(5) 0.0793(6) 0.0682(5) 0.0163(4) 0.0243(4) -0.0129(4)
O1 0.0556(12) 0.0794(15) 0.0882(14) 0.0072(10) 0.0261(10) -0.0253(11)
O2 0.0580(12) 0.1047(18) 0.0739(13) 0.0209(11) 0.0259(10) -0.0001(12)
N1 0.0512(13) 0.0666(15) 0.0701(14) 0.0071(11) 0.0205(11) -0.0137(11)
C1 0.0528(15) 0.0464(14) 0.0685(16) 0.0038(11) 0.0211(12) -0.0024(12)
C2 0.0536(15) 0.0440(14) 0.0600(15) 0.0045(11) 0.0197(12) 0.0017(11)
C3 0.0600(16) 0.0491(15) 0.0566(15) 0.0084(12) 0.0222(12) 0.0017(11)
C4 0.0537(15) 0.0582(16) 0.0609(15) 0.0123(12) 0.0218(12) 0.0106(12)
C5 0.0549(15) 0.0460(14) 0.0632(15) 0.0061(11) 0.0189(12) 0.0069(11)
C6 0.0553(15) 0.0417(14) 0.0643(15) 0.0042(11) 0.0173(12) -0.0001(11)
C7 0.0645(17) 0.0559(17) 0.0700(17) 0.0053(13) 0.0156(14) -0.0076(13)
C8 0.072(2) 0.0646(19) 0.0735(19) 0.0001(15) 0.0109(15) -0.0123(14)
C9 0.0615(18) 0.0686(19) 0.079(2) -0.0050(15) 0.0042(15) -0.0001(15)
C10 0.0554(16) 0.0651(18) 0.0749(18) 0.0063(13) 0.0161(13) 0.0054(14)
C11 0.0507(14) 0.0601(17) 0.0584(15) 0.0056(12) 0.0160(11) -0.0049(12)
C12 0.0687(18) 0.0617(18) 0.0692(17) 0.0102(14) 0.0141(14) -0.0030(14)
C13 0.0747(19) 0.067(2) 0.0736(18) 0.0032(15) 0.0197(15) -0.0166(14)
C14 0.0633(18) 0.091(2) 0.0703(18) 0.0037(16) 0.0119(14) -0.0193(16)
C15 0.0616(18) 0.091(2) 0.0657(17) 0.0179(16) 0.0126(14) 0.0043(15)
C16 0.0542(15) 0.0621(17) 0.0719(17) 0.0095(13) 0.0208(13) 0.0024(13)

loop_
_atom_type_symbol
_atom_type_scat_dispersion_real
_atom_type_scat_dispersion_imag
_atom_type_scat_source
_atom_type_scat_dispersion_source
H 0.00000 0.00000 'International Tables Volume C Table 6.1.1.4 (pp. 500-502)' 'Henke, Gullikson and Davis, At. Data and Nucl. Data Tables, 1993, 54, 2'
C 0.00347 0.00161 'International Tables Volume C Table 6.1.1.4 (pp. 500-502)' 'Henke, Gullikson and Davis, At. Data and Nucl. Data Tables, 1993, 54, 2'
Cl 0.14873 0.16029 'International Tables Volume C Table 6.1.1.4 (pp. 500-502)' 'Henke, Gullikson and Davis, At. Data and Nucl. Data Tables, 1993, 54, 2'
O 0.01158 0.00611 'International Tables Volume C Table 6.1.1.4 (pp. 500-502)' 'Henke, Gullikson and Davis, At. Data and Nucl. Data Tables, 1993, 54, 2'
N 0.00653 0.00323 'International Tables Volume C Table 6.1.1.4 (pp. 500-502)' 'Henke, Gullikson and Davis, At. Data and Nucl. Data Tables, 1993, 54, 2'

loop_
_geom_angle_atom_site_label_1
_geom_angle_atom_site_label_2
_geom_angle_atom_site_label_3
_geom_angle
C2 N1 H1 114.38(14)
C11 N1 H1 114.38(14)
C11 N1 C2 131.2(2)
C2 C1 O1 119.0(2)
C6 C1 O1 122.0(2)
C6 C1 C2 119.1(2)
C1 C2 N1 110.5(2)
C3 C2 N1 131.7(2)
C3 C2 C1 117.7(2)
C2 C3 Cl1 122.7(2)
C4 C3 Cl1 113.02(19)
C4 C3 C2 124.3(2)
C3 C4 O2 122.6(3)
C5 C4 O2 119.5(2)
C5 C4 C3 117.9(2)
C6 C5 C4 120.2(2)
C10 C5 C4 119.5(2)
C10 C5 C6 120.3(3)
C5 C6 C1 120.6(2)
C7 C6 C1 119.8(2)
C7 C6 C5 119.6(3)
H7 C7 C6 120.07(17)
C8 C7 C6 119.9(3)
C8 C7 H7 120.07(19)
H8 C8 C7 119.93(19)
C9 C8 C7 120.1(3)
C9 C8 H8 119.93(17)
H9 C9 C8 119.66(17)
C10 C9 C8 120.7(3)
C10 C9 H9 119.66(18)
C9 C10 C5 119.4(3)
H10 C10 C5 120.31(17)
H10 C10 C9 120.31(18)
H11 C11 N1 108.69(14)
C12 C11 N1 110.6(2)
C12 C11 H11 108.69(15)
C16 C11 N1 109.5(2)
C16 C11 H11 108.69(15)
C16 C11 C12 110.7(2)
H12a C12 C11 109.69(15)
H12b C12 C11 109.69(15)
H12b C12 H12a 108.2
C13 C12 C11 109.9(2)
C13 C12 H12a 109.69(18)
C13 C12 H12b 109.69(17)
H13a C13 C12 109.38(17)
H13b C13 C12 109.38(18)
H13b C13 H13a 108.0
C14 C13 C12 111.2(3)
C14 C13 H13a 109.38(19)
C14 C13 H13b 109.38(19)
H14a C14 C13 109.36(19)
H14b C14 C13 109.36(16)
H14b C14 H14a 108.0
C15 C14 C13 111.3(3)
C15 C14 H14a 109.36(17)
C15 C14 H14b 109.36(16)
H15a C15 C14 109.25(17)
H15b C15 C14 109.25(17)
H15b C15 H15a 107.9
C16 C15 C14 111.8(2)
C16 C15 H15a 109.25(16)
C16 C15 H15b 109.25(17)
C15 C16 C11 110.4(2)
H16a C16 C11 109.57(15)
H16a C16 C15 109.57(17)
H16b C16 C11 109.57(15)
H16b C16 C15 109.57(16)
H16b C16 H16a 108.1

loop_
_geom_bond_atom_site_label_1
_geom_bond_atom_site_label_2
_geom_bond_distance
Cl1 C3 1.738(2)
O1 C1 1.211(3)
O2 C4 1.223(3)
N1 H1 0.8600
N1 C2 1.337(3)
N1 C11 1.463(3)
C1 C2 1.522(3)
C1 C6 1.475(4)
C2 C3 1.370(4)
C3 C4 1.446(4)
C4 C5 1.499(4)
C5 C6 1.392(4)
C5 C10 1.383(4)
C6 C7 1.392(4)
C7 H7 0.9300
C7 C8 1.386(4)
C8 H8 0.9300
C8 C9 1.372(5)
C9 H9 0.9300
C9 C10 1.391(4)
C10 H10 0.9300
C11 H11 0.9800
C11 C12 1.519(4)
C11 C16 1.521(4)
C12 H12a 0.9700
C12 H12b 0.9700
C12 C13 1.529(4)
C13 H13a 0.9700
C13 H13b 0.9700
C13 C14 1.515(5)
C14 H14a 0.9700
C14 H14b 0.9700
C14 C15 1.515(5)
C15 H15a 0.9700
C15 H15b 0.9700
C15 C16 1.522(4)
C16 H16a 0.9700
C16 H16b 0.9700
